data_4104949
loop_
_publ_author_name
'Jessica Tanuwidjaja'
'Sze-Sze Ng'
'Timothy F. Jamison'

_publ_section_title
;
 Total Synthesis of ent-Dioxepandehydrothyrsiferol via a
 Bromonium-Initiated Epoxide-Opening Cascade
;
_journal_name_full 'Journal of the American Chemical Society'
_journal_page_first 12084
_journal_page_last 12085
_journal_paper_doi 10.1021/ja9052366
_journal_volume 131
_journal_year 2009
_chemical_absolute_configuration ad
_chemical_formula_sum 'C21 H33 Br O6'
_chemical_formula_weight 461.38
_chemical_name_systematic
; 
 ? 
;
_space_group_IT_number 19
_symmetry_cell_setting orthorhombic
_symmetry_space_group_name_Hall 'P 2ac 2ab'
_symmetry_space_group_name_H-M 'P 21 21 21'
_atom_sites_solution_hydrogens geom
_atom_sites_solution_primary direct
_atom_sites_solution_secondary difmap
_audit_creation_method SHELXL-97
_cell_angle_alpha 90.00
_cell_angle_beta 90.00
_cell_angle_gamma 90.00
_cell_formula_units_Z 4
_cell_length_a 10.5972(11)
_cell_length_b 13.1485(13)
_cell_length_c 16.0477(16)
_cell_measurement_reflns_used 9911
_cell_measurement_temperature 100(2)
_cell_measurement_theta_max 30.29
_cell_measurement_theta_min 2.47
_cell_volume 2236.0(4)
_computing_cell_refinement 'SAINT 7.46A (Bruker-AXS, 2008)'
_computing_data_collection 'APEX2 3.0 (Bruker-AXS, 2008)'
_computing_data_reduction 'SAINT 7.46A (Bruker-AXS, 2008)'
_computing_molecular_graphics 'Bruker SHELXTL'
_computing_publication_material 'Bruker SHELXTL'
_computing_structure_refinement 'SHELXL-97 (Sheldrick, 2008)'
_computing_structure_solution 'SHELXS-97 (Sheldrick, 2008)'
_diffrn_ambient_temperature 100(2)
_diffrn_detector_area_resol_mean 8.3
_diffrn_measured_fraction_theta_full 1.000
_diffrn_measured_fraction_theta_max 1.000
_diffrn_measurement_device_type 'Bruker Smart APEX CCD'
_diffrn_measurement_method 'omega and phi scans'
_diffrn_radiation_monochromator graphite
_diffrn_radiation_source 'fine-focus sealed tube'
_diffrn_radiation_type MoK\a
_diffrn_radiation_wavelength 0.71073
_diffrn_reflns_av_R_equivalents 0.0439
_diffrn_reflns_av_sigmaI/netI 0.0322
_diffrn_reflns_limit_h_max 14
_diffrn_reflns_limit_h_min -14
_diffrn_reflns_limit_k_max 18
_diffrn_reflns_limit_k_min -18
_diffrn_reflns_limit_l_max 22
_diffrn_reflns_limit_l_min -22
_diffrn_reflns_number 60558
_diffrn_reflns_theta_full 30.03
_diffrn_reflns_theta_max 30.03
_diffrn_reflns_theta_min 2.00
_exptl_absorpt_coefficient_mu 1.871
_exptl_absorpt_correction_T_max 0.7060
_exptl_absorpt_correction_T_min 0.5773
_exptl_absorpt_correction_type multi-scan
_exptl_absorpt_process_details 'SADABS (Sheldrick, 2008)'
_exptl_crystal_colour colourless
_exptl_crystal_density_diffrn 1.371
_exptl_crystal_description block
_exptl_crystal_F_000 968
_exptl_crystal_size_max 0.33
_exptl_crystal_size_mid 0.30
_exptl_crystal_size_min 0.20
_refine_diff_density_max 0.769
_refine_diff_density_min -0.274
_refine_diff_density_rms 0.065
_refine_ls_abs_structure_details 'Flack H D (1983), Acta Cryst. A39, 876-881'
_refine_ls_abs_structure_Flack 0.007(5)
_refine_ls_extinction_method none
_refine_ls_goodness_of_fit_ref 1.043
_refine_ls_hydrogen_treatment constr
_refine_ls_matrix_type full
_refine_ls_number_parameters 258
_refine_ls_number_reflns 6525
_refine_ls_number_restraints 0
_refine_ls_restrained_S_all 1.043
_refine_ls_R_factor_all 0.0390
_refine_ls_R_factor_gt 0.0326
_refine_ls_shift/su_max 0.001
_refine_ls_shift/su_mean 0.000
_refine_ls_structure_factor_coef Fsqd
_refine_ls_weighting_details 'calc w=1/[\s^2^(Fo^2^)+(0.0508P)^2^+0.1627P] where P=(Fo^2^+2Fc^2^)/3'
_refine_ls_weighting_scheme calc
_refine_ls_wR_factor_gt 0.0817
_refine_ls_wR_factor_ref 0.0844
_reflns_number_gt 5821
_reflns_number_total 6525
_reflns_threshold_expression >2sigma(I)
_cod_data_source_file ja9052366_si_002.cif
_cod_data_source_block 08351
_cod_database_code 4104949

loop_
_symmetry_equiv_pos_as_xyz
'x, y, z'
'-x+1/2, -y, z+1/2'
'-x, y+1/2, -z+1/2'
'x+1/2, -y+1/2, -z'

loop_
_atom_site_label
_atom_site_type_symbol
_atom_site_fract_x
_atom_site_fract_y
_atom_site_fract_z
_atom_site_U_iso_or_equiv
_atom_site_adp_type
_atom_site_occupancy
_atom_site_symmetry_multiplicity
_atom_site_calc_flag
_atom_site_refinement_flags
Br1 Br 0.13381(2) 0.627808(19) 0.191744(13) 0.03957(7) Uani 1 1 d .
O1 O 0.52765(12) 0.63550(9) 0.21775(7) 0.0198(2) Uani 1 1 d .
O2 O 0.66201(11) 0.63495(8) 0.00677(7) 0.0196(2) Uani 1 1 d .
O3 O 0.76094(10) 0.37220(9) -0.03281(7) 0.0182(2) Uani 1 1 d .
O4 O 0.68193(12) 0.16854(9) -0.02873(8) 0.0222(3) Uani 1 1 d .
O5 O 0.86395(13) 0.15826(11) -0.09725(9) 0.0300(3) Uani 1 1 d .
O6 O 0.84080(15) 0.07826(12) 0.02541(10) 0.0378(4) Uani 1 1 d .
C1 C 0.39816(16) 0.61549(12) 0.24158(10) 0.0201(3) Uani 1 1 d .
C2 C 0.31505(16) 0.62527(15) 0.16155(11) 0.0237(3) Uani 1 1 d .
H2 H 0.3294 0.5626 0.1276 0.028 Uiso 1 1 calc R
C3 C 0.3478(2) 0.71665(14) 0.10609(12) 0.0274(4) Uani 1 1 d .
H3A H 0.3775 0.7733 0.1416 0.033 Uiso 1 1 calc R
H3B H 0.2706 0.7396 0.0768 0.033 Uiso 1 1 calc R
C4 C 0.45023(19) 0.69142(13) 0.04126(11) 0.0239(4) Uani 1 1 d .
H4A H 0.4213 0.6321 0.0085 0.029 Uiso 1 1 calc R
H4B H 0.4571 0.7496 0.0024 0.029 Uiso 1 1 calc R
C5 C 0.58244(17) 0.66784(12) 0.07486(10) 0.0192(3) Uani 1 1 d .
C6 C 0.57409(16) 0.58537(12) 0.14372(10) 0.0167(3) Uani 1 1 d .
H6 H 0.5108 0.5332 0.1261 0.020 Uiso 1 1 calc R
C7 C 0.69855(16) 0.53112(13) 0.16365(10) 0.0199(3) Uani 1 1 d .
H7A H 0.6963 0.5072 0.2221 0.024 Uiso 1 1 calc R
H7B H 0.7688 0.5804 0.1585 0.024 Uiso 1 1 calc R
C8 C 0.72487(16) 0.43963(12) 0.10605(10) 0.0179(3) Uani 1 1 d .
H8A H 0.7979 0.4016 0.1286 0.022 Uiso 1 1 calc R
H8B H 0.6509 0.3936 0.1078 0.022 Uiso 1 1 calc R
C9 C 0.75219(16) 0.46613(12) 0.01488(10) 0.0168(3) Uani 1 1 d .
C10 C 0.64504(16) 0.53270(11) -0.02087(9) 0.0159(3) Uani 1 1 d .
H10 H 0.5628 0.5070 0.0012 0.019 Uiso 1 1 calc R
C11 C 0.64215(19) 0.52635(12) -0.11541(10) 0.0204(3) Uani 1 1 d .
H11A H 0.7258 0.5445 -0.1385 0.025 Uiso 1 1 calc R
H11B H 0.5789 0.5745 -0.1379 0.025 Uiso 1 1 calc R
C12 C 0.60738(16) 0.41646(12) -0.14005(10) 0.0198(3) Uani 1 1 d .
H12A H 0.5155 0.4119 -0.1505 0.024 Uiso 1 1 calc R
H12B H 0.6519 0.3977 -0.1921 0.024 Uiso 1 1 calc R
C13 C 0.64415(15) 0.34225(11) -0.07037(10) 0.0167(3) Uani 1 1 d .
H13 H 0.5766 0.3425 -0.0269 0.020 Uiso 1 1 calc R
C14 C 0.66207(17) 0.23329(12) -0.10211(11) 0.0203(3) Uani 1 1 d .
C15 C 0.78546(19) 0.21854(14) -0.15125(12) 0.0262(4) Uani 1 1 d .
H15A H 0.7694 0.1826 -0.2044 0.031 Uiso 1 1 calc R
H15B H 0.8256 0.2849 -0.1634 0.031 Uiso 1 1 calc R
C16 C 0.79858(17) 0.13080(15) -0.02827(12) 0.0254(3) Uani 1 1 d .
C17 C 0.38807(19) 0.50884(13) 0.27919(12) 0.0251(4) Uani 1 1 d .
H17A H 0.4156 0.4584 0.2380 0.038 Uiso 1 1 calc R
H17B H 0.3003 0.4954 0.2949 0.038 Uiso 1 1 calc R
H17C H 0.4419 0.5044 0.3287 0.038 Uiso 1 1 calc R
C18 C 0.3696(2) 0.69588(14) 0.30692(11) 0.0292(4) Uani 1 1 d .
H18A H 0.4332 0.6926 0.3512 0.044 Uiso 1 1 calc R
H18B H 0.2858 0.6835 0.3306 0.044 Uiso 1 1 calc R
H18C H 0.3715 0.7634 0.2810 0.044 Uiso 1 1 calc R
C19 C 0.6475(2) 0.76477(13) 0.10630(12) 0.0295(4) Uani 1 1 d .
H19A H 0.7315 0.7478 0.1276 0.044 Uiso 1 1 calc R
H19B H 0.5970 0.7951 0.1510 0.044 Uiso 1 1 calc R
H19C H 0.6554 0.8134 0.0603 0.044 Uiso 1 1 calc R
C20 C 0.88222(16) 0.51588(13) 0.00502(12) 0.0232(4) Uani 1 1 d .
H20A H 0.9482 0.4653 0.0159 0.035 Uiso 1 1 calc R
H20B H 0.8903 0.5721 0.0448 0.035 Uiso 1 1 calc R
H20C H 0.8913 0.5420 -0.0519 0.035 Uiso 1 1 calc R
C21 C 0.5453(2) 0.19498(14) -0.14723(13) 0.0298(4) Uani 1 1 d .
H21A H 0.5531 0.1217 -0.1570 0.045 Uiso 1 1 calc R
H21B H 0.5370 0.2303 -0.2007 0.045 Uiso 1 1 calc R
H21C H 0.4704 0.2083 -0.1130 0.045 Uiso 1 1 calc R

loop_
_atom_site_aniso_label
_atom_site_aniso_U_11
_atom_site_aniso_U_22
_atom_site_aniso_U_33
_atom_site_aniso_U_23
_atom_site_aniso_U_13
_atom_site_aniso_U_12
Br1 0.02530(9) 0.05565(14) 0.03776(11) -0.00657(10) 0.00613(8) 0.00730(10)
O1 0.0264(6) 0.0191(5) 0.0139(4) -0.0045(4) 0.0035(4) -0.0013(5)
O2 0.0285(6) 0.0123(5) 0.0179(5) -0.0013(4) 0.0068(4) -0.0015(5)
O3 0.0155(5) 0.0159(5) 0.0231(5) -0.0034(5) 0.0007(4) 0.0002(5)
O4 0.0207(6) 0.0183(5) 0.0277(6) 0.0018(5) 0.0021(5) 0.0015(5)
O5 0.0214(6) 0.0355(7) 0.0332(7) -0.0053(5) 0.0043(6) 0.0037(6)
O6 0.0312(8) 0.0410(8) 0.0413(8) 0.0040(7) -0.0065(7) 0.0095(6)
C1 0.0274(8) 0.0169(7) 0.0161(7) -0.0027(6) 0.0042(6) -0.0012(6)
C2 0.0217(7) 0.0267(8) 0.0229(7) -0.0017(7) 0.0044(6) 0.0060(7)
C3 0.0348(11) 0.0242(8) 0.0230(8) 0.0020(7) 0.0025(8) 0.0142(8)
C4 0.0341(10) 0.0199(8) 0.0175(7) 0.0042(6) 0.0029(7) 0.0101(7)
C5 0.0291(8) 0.0138(7) 0.0148(6) -0.0013(6) 0.0038(6) 0.0019(6)
C6 0.0219(8) 0.0158(7) 0.0123(6) -0.0012(5) 0.0000(6) 0.0000(6)
C7 0.0224(8) 0.0217(7) 0.0156(7) -0.0008(6) -0.0030(6) 0.0004(6)
C8 0.0174(7) 0.0183(7) 0.0181(7) 0.0024(6) -0.0014(6) 0.0029(6)
C9 0.0167(7) 0.0144(6) 0.0193(7) -0.0019(6) 0.0011(6) -0.0006(6)
C10 0.0218(8) 0.0117(6) 0.0141(6) 0.0005(5) 0.0023(6) 0.0011(6)
C11 0.0304(9) 0.0169(7) 0.0140(6) 0.0007(5) 0.0031(7) -0.0008(7)
C12 0.0243(9) 0.0197(7) 0.0153(7) -0.0005(6) 0.0013(6) -0.0021(6)
C13 0.0158(7) 0.0154(6) 0.0189(7) -0.0013(5) 0.0025(6) -0.0015(6)
C14 0.0221(8) 0.0158(7) 0.0229(8) -0.0007(6) 0.0014(6) -0.0012(6)
C15 0.0287(9) 0.0225(8) 0.0274(9) -0.0042(7) 0.0072(7) 0.0025(7)
C16 0.0219(8) 0.0239(8) 0.0305(8) -0.0075(8) -0.0030(7) -0.0007(7)
C17 0.0335(10) 0.0217(8) 0.0200(7) 0.0018(6) 0.0018(7) -0.0049(7)
C18 0.0408(10) 0.0256(8) 0.0213(7) -0.0072(7) 0.0110(9) 0.0019(8)
C19 0.0471(12) 0.0159(7) 0.0256(8) -0.0049(6) 0.0103(9) -0.0076(8)
C20 0.0196(9) 0.0220(8) 0.0279(9) -0.0027(6) 0.0032(7) -0.0047(6)
C21 0.0312(10) 0.0211(8) 0.0372(10) -0.0045(8) -0.0066(8) -0.0050(7)

loop_
_atom_type_symbol
_atom_type_description
_atom_type_scat_dispersion_real
_atom_type_scat_dispersion_imag
_atom_type_scat_source
C C 0.0033 0.0016 'International Tables Vol C Tables 4.2.6.8 and 6.1.1.4'
H H 0.0000 0.0000 'International Tables Vol C Tables 4.2.6.8 and 6.1.1.4'
O O 0.0106 0.0060 'International Tables Vol C Tables 4.2.6.8 and 6.1.1.4'
Br Br -0.2901 2.4595 'International Tables Vol C Tables 4.2.6.8 and 6.1.1.4'

loop_
_geom_angle_atom_site_label_1
_geom_angle_atom_site_label_2
_geom_angle_atom_site_label_3
_geom_angle
C6 O1 C1 117.18(12)
C10 O2 C5 116.30(12)
C13 O3 C9 113.55(12)
C16 O4 C14 110.70(14)
C16 O5 C15 110.08(14)
O1 C1 C18 104.14(14)
O1 C1 C17 109.68(14)
C18 C1 C17 110.58(14)
O1 C1 C2 107.57(12)
C18 C1 C2 113.44(15)
C17 C1 C2 111.11(14)
C3 C2 C1 114.44(15)
C3 C2 Br1 110.35(12)
C1 C2 Br1 110.29(11)
C3 C2 H2 107.1
C1 C2 H2 107.1
Br1 C2 H2 107.1
C2 C3 C4 112.49(14)
C2 C3 H3A 109.1
C4 C3 H3A 109.1
C2 C3 H3B 109.1
C4 C3 H3B 109.1
H3A C3 H3B 107.8
C5 C4 C3 116.77(14)
C5 C4 H4A 108.1
C3 C4 H4A 108.1
C5 C4 H4B 108.1
C3 C4 H4B 108.1
H4A C4 H4B 107.3
O2 C5 C4 109.13(13)
O2 C5 C19 103.60(14)
C4 C5 C19 110.99(15)
O2 C5 C6 111.25(13)
C4 C5 C6 109.87(14)
C19 C5 C6 111.85(14)
O1 C6 C7 109.50(13)
O1 C6 C5 106.63(12)
C7 C6 C5 115.14(14)
O1 C6 H6 108.5
C7 C6 H6 108.5
C5 C6 H6 108.5
C6 C7 C8 113.17(13)
C6 C7 H7A 108.9
C8 C7 H7A 108.9
C6 C7 H7B 108.9
C8 C7 H7B 108.9
H7A C7 H7B 107.8
C9 C8 C7 115.42(13)
C9 C8 H8A 108.4
C7 C8 H8A 108.4
C9 C8 H8B 108.4
C7 C8 H8B 108.4
H8A C8 H8B 107.5
O3 C9 C8 108.73(12)
O3 C9 C20 104.50(13)
C8 C9 C20 111.43(14)
O3 C9 C10 109.42(13)
C8 C9 C10 110.17(13)
C20 C9 C10 112.37(13)
O2 C10 C11 111.38(12)
O2 C10 C9 109.02(13)
C11 C10 C9 110.76(14)
O2 C10 H10 108.5
C11 C10 H10 108.5
C9 C10 H10 108.5
C10 C11 C12 108.18(13)
C10 C11 H11A 110.1
C12 C11 H11A 110.1
C10 C11 H11B 110.1
C12 C11 H11B 110.1
H11A C11 H11B 108.4
C13 C12 C11 110.38(13)
C13 C12 H12A 109.6
C11 C12 H12A 109.6
C13 C12 H12B 109.6
C11 C12 H12B 109.6
H12A C12 H12B 108.1
O3 C13 C14 106.86(13)
O3 C13 C12 110.58(13)
C14 C13 C12 112.57(13)
O3 C13 H13 108.9
C14 C13 H13 108.9
C12 C13 H13 108.9
O4 C14 C21 107.85(14)
O4 C14 C13 107.06(13)
C21 C14 C13 111.55(15)
O4 C14 C15 102.47(14)
C21 C14 C15 113.96(15)
C13 C14 C15 113.17(14)
O5 C15 C14 104.59(14)
O5 C15 H15A 110.8
C14 C15 H15A 110.8
O5 C15 H15B 110.8
C14 C15 H15B 110.8
H15A C15 H15B 108.9
O6 C16 O4 124.65(18)
O6 C16 O5 123.59(17)
O4 C16 O5 111.75(16)
C1 C17 H17A 109.5
C1 C17 H17B 109.5
H17A C17 H17B 109.5
C1 C17 H17C 109.5
H17A C17 H17C 109.5
H17B C17 H17C 109.5
C1 C18 H18A 109.5
C1 C18 H18B 109.5
H18A C18 H18B 109.5
C1 C18 H18C 109.5
H18A C18 H18C 109.5
H18B C18 H18C 109.5
C5 C19 H19A 109.5
C5 C19 H19B 109.5
H19A C19 H19B 109.5
C5 C19 H19C 109.5
H19A C19 H19C 109.5
H19B C19 H19C 109.5
C9 C20 H20A 109.5
C9 C20 H20B 109.5
H20A C20 H20B 109.5
C9 C20 H20C 109.5
H20A C20 H20C 109.5
H20B C20 H20C 109.5
C14 C21 H21A 109.5
C14 C21 H21B 109.5
H21A C21 H21B 109.5
C14 C21 H21C 109.5
H21A C21 H21C 109.5
H21B C21 H21C 109.5

loop_
_geom_bond_atom_site_label_1
_geom_bond_atom_site_label_2
_geom_bond_distance
Br1 C2 1.9811(17)
O1 C6 1.4449(19)
O1 C1 1.449(2)
O2 C10 1.4270(18)
O2 C5 1.4464(19)
O3 C13 1.4318(19)
O3 C9 1.4559(19)
O4 C16 1.332(2)
O4 C14 1.468(2)
O5 C16 1.355(2)
O5 C15 1.439(2)
O6 C16 1.191(2)
C1 C18 1.519(2)
C1 C17 1.530(2)
C1 C2 1.563(3)
C2 C3 1.535(3)
C2 H2 1.0000
C3 C4 1.540(2)
C3 H3A 0.9900
C3 H3B 0.9900
C4 C5 1.533(3)
C4 H4A 0.9900
C4 H4B 0.9900
C5 C19 1.534(2)
C5 C6 1.551(2)
C6 C7 1.533(2)
C6 H6 1.0000
C7 C8 1.542(2)
C7 H7A 0.9900
C7 H7B 0.9900
C8 C9 1.532(2)
C8 H8A 0.9900
C8 H8B 0.9900
C9 C20 1.534(2)
C9 C10 1.544(2)
C10 C11 1.520(2)
C10 H10 1.0000
C11 C12 1.543(2)
C11 H11A 0.9900
C11 H11B 0.9900
C12 C13 1.534(2)
C12 H12A 0.9900
C12 H12B 0.9900
C13 C14 1.532(2)
C13 H13 1.0000
C14 C21 1.520(2)
C14 C15 1.539(2)
C15 H15A 0.9900
C15 H15B 0.9900
C17 H17A 0.9800
C17 H17B 0.9800
C17 H17C 0.9800
C18 H18A 0.9800
C18 H18B 0.9800
C18 H18C 0.9800
C19 H19A 0.9800
C19 H19B 0.9800
C19 H19C 0.9800
C20 H20A 0.9800
C20 H20B 0.9800
C20 H20C 0.9800
C21 H21A 0.9800
C21 H21B 0.9800
C21 H21C 0.9800

loop_
_geom_torsion_atom_site_label_1
_geom_torsion_atom_site_label_2
_geom_torsion_atom_site_label_3
_geom_torsion_atom_site_label_4
_geom_torsion
C6 O1 C1 C18 -167.14(14)
C6 O1 C1 C17 74.50(17)
C6 O1 C1 C2 -46.47(17)
O1 C1 C2 C3 -43.05(18)
C18 C1 C2 C3 71.57(19)
C17 C1 C2 C3 -163.11(14)
O1 C1 C2 Br1 -168.17(10)
C18 C1 C2 Br1 -53.55(17)
C17 C1 C2 Br1 71.78(16)
C1 C2 C3 C4 88.77(19)
Br1 C2 C3 C4 -146.15(14)
C2 C3 C4 C5 -66.6(2)
C10 O2 C5 C4 -77.79(16)
C10 O2 C5 C19 163.93(14)
C10 O2 C5 C6 43.60(19)
C3 C4 C5 O2 173.60(14)
C3 C4 C5 C19 -72.85(19)
C3 C4 C5 C6 51.4(2)
C1 O1 C6 C7 -128.57(14)
C1 O1 C6 C5 106.25(15)
O2 C5 C6 O1 162.64(13)
C4 C5 C6 O1 -76.41(16)
C19 C5 C6 O1 47.31(18)
O2 C5 C6 C7 40.96(19)
C4 C5 C6 C7 161.92(13)
C19 C5 C6 C7 -74.36(19)
O1 C6 C7 C8 153.96(14)
C5 C6 C7 C8 -85.92(17)
C6 C7 C8 C9 67.98(19)
C13 O3 C9 C8 93.16(15)
C13 O3 C9 C20 -147.74(13)
C13 O3 C9 C10 -27.21(17)
C7 C8 C9 O3 -173.73(13)
C7 C8 C9 C20 71.61(18)
C7 C8 C9 C10 -53.82(18)
C5 O2 C10 C11 135.68(15)
C5 O2 C10 C9 -101.79(15)
O3 C9 C10 O2 -161.63(11)
C8 C9 C10 O2 78.88(15)
C20 C9 C10 O2 -46.02(17)
O3 C9 C10 C11 -38.74(17)
C8 C9 C10 C11 -158.23(14)
C20 C9 C10 C11 76.87(17)
O2 C10 C11 C12 -173.15(13)
C9 C10 C11 C12 65.33(18)
C10 C11 C12 C13 -25.1(2)
C9 O3 C13 C14 -168.57(12)
C9 O3 C13 C12 68.61(16)
C11 C12 C13 O3 -37.71(18)
C11 C12 C13 C14 -157.14(14)
C16 O4 C14 C21 126.26(16)
C16 O4 C14 C13 -113.57(15)
C16 O4 C14 C15 5.72(17)
O3 C13 C14 O4 64.97(15)
C12 C13 C14 O4 -173.46(13)
O3 C13 C14 C21 -177.26(14)
C12 C13 C14 C21 -55.69(19)
O3 C13 C14 C15 -47.18(18)
C12 C13 C14 C15 74.40(18)
C16 O5 C15 C14 4.76(19)
O4 C14 C15 O5 -6.09(17)
C21 C14 C15 O5 -122.31(16)
C13 C14 C15 O5 108.84(16)
C14 O4 C16 O6 177.74(18)
C14 O4 C16 O5 -3.10(19)
C15 O5 C16 O6 177.90(18)
C15 O5 C16 O4 -1.3(2)
